data_4113855
loop_
_publ_author_name
'Young-A Lee'
'Richard Eisenberg'

_publ_section_title
;
 Luminescence Tribochromism and Bright Emission in Gold(I) Thiouracilate
 Complexes
;
_journal_name_full 'Journal of the American Chemical Society'
_journal_page_first 7778
_journal_page_last 7779
_journal_paper_doi 10.1021/ja034560k
_journal_volume 125
_journal_year 2003
_chemical_formula_sum 'C32 H24 Au2 F3 N2 O7 P2 S'
_chemical_formula_weight 1093.46
_chemical_name_common compound(1a)
_chemical_name_systematic
; 
 ? 
;
_space_group_IT_number 88
_symmetry_cell_setting tetragonal
_symmetry_space_group_name_Hall '-I 4ad'
_symmetry_space_group_name_H-M 'I 41/a :2'
_atom_sites_solution_hydrogens geom
_atom_sites_solution_primary direct
_atom_sites_solution_secondary difmap
_audit_creation_method SHELXL-97
_cell_angle_alpha 90.00
_cell_angle_beta 90.00
_cell_angle_gamma 90.00
_cell_formula_units_Z 16
_cell_length_a 33.3063(15)
_cell_length_b 33.3063(15)
_cell_length_c 13.8485(9)
_cell_measurement_temperature 193(2)
_cell_volume 15362.3(14)
_computing_cell_refinement 'Bruker SMART'
_computing_data_collection 'Bruker SMART'
_computing_data_reduction 'Bruker SHELXTL'
_computing_molecular_graphics 'Bruker SHELXTL'
_computing_publication_material 'Bruker SHELXTL'
_computing_structure_refinement 'SHELXL-97 (Sheldrick, 1997)'
_computing_structure_solution 'SHELXS-97 (Sheldrick, 1990)'
_diffrn_ambient_temperature 193(2)
_diffrn_measured_fraction_theta_full 0.964
_diffrn_measured_fraction_theta_max 0.964
_diffrn_measurement_device_type 'CCD area detector'
_diffrn_measurement_method 'phi and omega scans'
_diffrn_radiation_monochromator graphite
_diffrn_radiation_source 'fine-focus sealed tube'
_diffrn_radiation_type MoK\a
_diffrn_radiation_wavelength 0.71073
_diffrn_reflns_av_R_equivalents 0.0398
_diffrn_reflns_av_sigmaI/netI 0.0257
_diffrn_reflns_limit_h_max 44
_diffrn_reflns_limit_h_min -36
_diffrn_reflns_limit_k_max 44
_diffrn_reflns_limit_k_min -42
_diffrn_reflns_limit_l_max 18
_diffrn_reflns_limit_l_min -16
_diffrn_reflns_number 44781
_diffrn_reflns_theta_full 28.24
_diffrn_reflns_theta_max 28.24
_diffrn_reflns_theta_min 1.73
_exptl_absorpt_coefficient_mu 7.828
_exptl_absorpt_correction_T_max 0.801
_exptl_absorpt_correction_T_min 0.169
_exptl_absorpt_correction_type 'empirical; SADABS'
_exptl_crystal_colour Colorless
_exptl_crystal_density_diffrn 1.891
_exptl_crystal_density_meas ?
_exptl_crystal_description Block
_exptl_crystal_F_000 8272
_exptl_crystal_size_max 0.48
_exptl_crystal_size_mid 0.24
_exptl_crystal_size_min 0.22
_refine_diff_density_max 3.966
_refine_diff_density_min -1.011
_refine_diff_density_rms 0.179
_refine_ls_extinction_method none
_refine_ls_goodness_of_fit_ref 1.073
_refine_ls_hydrogen_treatment mixed
_refine_ls_matrix_type full
_refine_ls_number_parameters 442
_refine_ls_number_reflns 9162
_refine_ls_number_restraints 4
_refine_ls_restrained_S_all 1.079
_refine_ls_R_factor_all 0.0631
_refine_ls_R_factor_gt 0.0516
_refine_ls_shift/su_max 1.387
_refine_ls_shift/su_mean 0.078
_refine_ls_structure_factor_coef Fsqd
_refine_ls_weighting_details 'calc w=1/[\s^2^(Fo^2^)+(0.0835P)^2^+145.8420P] where P=(Fo^2^+2Fc^2^)/3'
_refine_ls_weighting_scheme calc
_refine_ls_wR_factor_gt 0.1441
_refine_ls_wR_factor_ref 0.1508
_reflns_number_gt 7479
_reflns_number_total 9162
_reflns_threshold_expression >2sigma(I)
_cod_data_source_file ja034560ksi20030207_022101_1.cif
_cod_data_source_block sad
_cod_depositor_comments
;
The following automatic conversions were performed:

'_exptl_crystal_density_meas' value 'na' was changed to '?' - the
value is perceived as not measured.

Automatic conversion script
Id: cif_fix_values 3008 2015-01-20 13:52:24Z robertas 
;
_cod_original_sg_symbol_H-M 'I 41/a'
_cod_database_code 4113855

loop_
_symmetry_equiv_pos_as_xyz
'x, y, z'
'-x, -y+1/2, z'
'-y+3/4, x+1/4, z+1/4'
'y+1/4, -x+1/4, z+1/4'
'x+1/2, y+1/2, z+1/2'
'-x+1/2, -y+1, z+1/2'
'-y+5/4, x+3/4, z+3/4'
'y+3/4, -x+3/4, z+3/4'
'-x, -y, -z'
'x, y-1/2, -z'
'y-3/4, -x-1/4, -z-1/4'
'-y-1/4, x-1/4, -z-1/4'
'-x+1/2, -y+1/2, -z+1/2'
'x+1/2, y, -z+1/2'
'y-1/4, -x+1/4, -z+1/4'
'-y+1/4, x+1/4, -z+1/4'

loop_
_atom_site_label
_atom_site_type_symbol
_atom_site_fract_x
_atom_site_fract_y
_atom_site_fract_z
_atom_site_U_iso_or_equiv
_atom_site_adp_type
_atom_site_occupancy
_atom_site_symmetry_multiplicity
_atom_site_calc_flag
_atom_site_refinement_flags
Au1 Au 0.720709(8) 0.925540(9) 0.03217(2) 0.04488(11) Uani 1 1 d .
Au2 Au 0.667280(8) 0.992579(9) 0.00512(2) 0.04339(11) Uani 1 1 d .
O1 O 0.80497(19) 0.9099(2) 0.0189(5) 0.0625(16) Uani 1 1 d .
S1 S 0.72188(6) 1.03514(6) 0.02305(14) 0.0438(4) Uani 1 1 d .
P1 P 0.61282(6) 0.95118(6) 0.00429(16) 0.0453(4) Uani 1 1 d .
P2 P 0.67157(6) 0.88019(6) 0.01856(16) 0.0456(4) Uani 1 1 d .
N1 N 0.76763(19) 0.9665(2) 0.0230(5) 0.0423(14) Uani 1 1 d .
N2 N 0.7993(2) 1.0294(2) 0.0266(5) 0.0484(16) Uani 1 1 d .
C1 C 0.7655(2) 1.0069(3) 0.0246(5) 0.0434(17) Uani 1 1 d .
C2 C 0.8364(3) 1.0114(4) 0.0230(7) 0.061(3) Uani 1 1 d .
H2 H 0.8593 1.0273 0.0254 0.073 Uiso 1 1 calc R
C3 C 0.8404(3) 0.9720(3) 0.0164(7) 0.058(2) Uani 1 1 d .
H3 H 0.8657 0.9603 0.0104 0.070 Uiso 1 1 calc R
C4 C 0.8048(2) 0.9474(3) 0.0187(6) 0.051(2) Uani 1 1 d .
C5 C 0.6266(2) 0.9017(2) -0.0383(6) 0.0474(18) Uani 1 1 d .
H5A H 0.6311 0.9030 -0.1074 0.057 Uiso 1 1 calc R
H5B H 0.6043 0.8836 -0.0273 0.057 Uiso 1 1 calc R
C6 C 0.5932(2) 0.9445(3) 0.1259(7) 0.055(2) Uani 1 1 d .
C7 C 0.6074(3) 0.9687(4) 0.1989(8) 0.072(3) Uani 1 1 d .
H7 H 0.6264 0.9885 0.1857 0.086 Uiso 1 1 calc R
C8 C 0.5933(4) 0.9632(6) 0.2925(10) 0.102(5) Uani 1 1 d .
H8 H 0.6022 0.9794 0.3429 0.122 Uiso 1 1 calc R
C9 C 0.5647(4) 0.9322(7) 0.3090(11) 0.118(6) Uani 1 1 d .
H9 H 0.5559 0.9274 0.3716 0.141 Uiso 1 1 calc R
C10 C 0.5502(4) 0.9097(5) 0.2373(11) 0.090(4) Uani 1 1 d .
H10 H 0.5305 0.8906 0.2498 0.108 Uiso 1 1 calc R
C11 C 0.5647(3) 0.9148(3) 0.1427(8) 0.067(3) Uani 1 1 d .
H11 H 0.5554 0.8988 0.0925 0.081 Uiso 1 1 calc R
C12 C 0.5695(2) 0.9655(2) -0.0671(7) 0.0499(18) Uani 1 1 d .
C13 C 0.5564(2) 1.0041(3) -0.0619(7) 0.054(2) Uani 1 1 d .
H13 H 0.5708 1.0229 -0.0262 0.065 Uiso 1 1 calc R
C14 C 0.5211(3) 1.0159(3) -0.1104(8) 0.066(3) Uani 1 1 d .
H14 H 0.5122 1.0423 -0.1059 0.079 Uiso 1 1 calc R
C15 C 0.5003(3) 0.9891(3) -0.1633(8) 0.069(3) Uani 1 1 d .
H15 H 0.4771 0.9970 -0.1956 0.083 Uiso 1 1 calc R
C16 C 0.5133(4) 0.9509(4) -0.1694(13) 0.116(6) Uani 1 1 d .
H16 H 0.4998 0.9329 -0.2091 0.139 Uiso 1 1 calc R
C17 C 0.5463(4) 0.9379(3) -0.1177(13) 0.107(6) Uani 1 1 d .
H17 H 0.5530 0.9108 -0.1168 0.129 Uiso 1 1 calc R
C18 C 0.6858(3) 0.8399(2) -0.0622(7) 0.054(2) Uani 1 1 d .
C19 C 0.7265(3) 0.8314(3) -0.0731(9) 0.071(3) Uani 1 1 d .
H19 H 0.7455 0.8462 -0.0389 0.085 Uiso 1 1 calc R
C20 C 0.7389(4) 0.8011(4) -0.1346(12) 0.097(4) Uani 1 1 d .
H20 H 0.7658 0.7940 -0.1397 0.116 Uiso 1 1 calc R
C21 C 0.7096(6) 0.7818(5) -0.1881(16) 0.137(7) Uani 1 1 d .
H21 H 0.7176 0.7640 -0.2360 0.164 Uiso 1 1 calc R
C22 C 0.6696(5) 0.7878(4) -0.1742(13) 0.107(5) Uani 1 1 d .
H22 H 0.6507 0.7720 -0.2061 0.129 Uiso 1 1 calc R
C23 C 0.6575(4) 0.8184(3) -0.1102(10) 0.084(3) Uani 1 1 d .
H23 H 0.6304 0.8238 -0.1010 0.100 Uiso 1 1 calc R
C24 C 0.6548(3) 0.8566(3) 0.1303(7) 0.053(2) Uani 1 1 d .
C25 C 0.6587(3) 0.8774(3) 0.2147(7) 0.059(2) Uani 1 1 d .
H25 H 0.6701 0.9029 0.2137 0.070 Uiso 1 1 calc R
C26 C 0.6463(4) 0.8617(5) 0.3005(10) 0.087(4) Uani 1 1 d .
H26 H 0.6488 0.8763 0.3575 0.105 Uiso 1 1 calc R
C27 C 0.6297(4) 0.8226(6) 0.3010(12) 0.108(5) Uani 1 1 d .
H27 H 0.6212 0.8110 0.3585 0.129 Uiso 1 1 calc R
C28 C 0.6264(4) 0.8024(4) 0.2161(11) 0.089(4) Uani 1 1 d .
H28 H 0.6161 0.7764 0.2161 0.107 Uiso 1 1 calc R
C29 C 0.6379(3) 0.8192(3) 0.1315(9) 0.071(3) Uani 1 1 d .
H29 H 0.6342 0.8053 0.0739 0.085 Uiso 1 1 calc R
C30 C 0.9064(6) 0.9010(7) -0.1558(14) 0.163(10) Uani 1 1 d D
C31 C 0.8439(6) 1.1159(5) 0.0523(12) 0.120(6) Uani 1 1 d D
F1 F 0.9275(5) 0.9343(5) -0.1418(19) 0.254(10) Uani 1 1 d .
F2 F 0.9048(6) 0.8784(6) -0.0730(13) 0.234(8) Uani 1 1 d D
F3 F 0.9296(5) 0.8802(7) -0.2133(13) 0.252(10) Uani 1 1 d D
O2 O 0.8071(4) 1.1084(3) 0.0449(8) 0.113(4) Uani 1 1 d D
O3 O 0.8747(5) 1.0953(4) 0.0359(13) 0.169(6) Uani 1 1 d .
C1S C 0.5332(10) 0.8297(10) -0.1358(18) 0.29(2) Uani 1 1 d D
O1S O 0.5501(4) 0.8349(3) -0.0366(10) 0.115(4) Uani 1 1 d D
O2S O 0.5408(7) 0.8857(11) 0.568(2) 0.338(18) Uani 1 1 d .
O3S O 0.5669(17) 0.7271(12) -0.226(4) 0.54(4) Uani 1 1 d .
O4S O 0.4939(9) 0.8160(10) 0.259(3) 0.35(2) Uani 1 1 d .

loop_
_atom_site_aniso_label
_atom_site_aniso_U_11
_atom_site_aniso_U_22
_atom_site_aniso_U_33
_atom_site_aniso_U_23
_atom_site_aniso_U_13
_atom_site_aniso_U_12
Au1 0.03505(16) 0.04671(18) 0.0529(2) 0.00862(12) 0.00208(12) 0.00622(11)
Au2 0.03575(16) 0.04092(17) 0.0535(2) -0.00416(12) -0.00311(11) 0.00478(11)
O1 0.045(3) 0.067(4) 0.075(4) 0.009(3) 0.001(3) 0.014(3)
S1 0.0408(9) 0.0463(10) 0.0443(10) -0.0019(8) -0.0006(7) 0.0028(8)
P1 0.0355(9) 0.0408(10) 0.0597(12) 0.0011(9) -0.0045(8) 0.0084(8)
P2 0.0395(10) 0.0401(10) 0.0572(12) 0.0076(8) 0.0028(8) 0.0086(8)
N1 0.040(3) 0.050(4) 0.037(3) 0.004(3) 0.004(2) 0.009(3)
N2 0.038(3) 0.069(4) 0.038(3) 0.006(3) -0.004(3) -0.010(3)
C1 0.043(4) 0.062(5) 0.025(3) 0.005(3) -0.003(3) 0.001(3)
C2 0.036(4) 0.097(8) 0.049(5) 0.014(5) -0.002(3) -0.007(4)
C3 0.043(4) 0.070(6) 0.061(5) 0.014(4) 0.004(4) 0.011(4)
C4 0.041(4) 0.068(6) 0.044(4) 0.005(4) -0.001(3) 0.020(4)
C5 0.042(4) 0.043(4) 0.058(5) 0.005(3) -0.002(3) 0.005(3)
C6 0.034(4) 0.072(6) 0.059(5) 0.004(4) -0.001(3) 0.017(4)
C7 0.044(5) 0.106(9) 0.066(6) -0.007(6) -0.002(4) 0.005(5)
C8 0.069(8) 0.168(15) 0.068(8) -0.009(8) -0.007(6) 0.032(9)
C9 0.066(8) 0.22(2) 0.069(8) 0.028(11) 0.016(7) 0.031(10)
C10 0.053(6) 0.122(11) 0.096(10) 0.029(8) 0.023(6) 0.005(7)
C11 0.050(5) 0.072(6) 0.080(7) 0.012(5) 0.008(5) 0.012(5)
C12 0.039(4) 0.044(4) 0.066(5) 0.007(4) -0.006(4) -0.001(3)
C13 0.041(4) 0.049(4) 0.072(6) 0.012(4) 0.001(4) 0.008(3)
C14 0.046(5) 0.062(6) 0.090(7) 0.025(5) 0.001(5) 0.012(4)
C15 0.048(5) 0.073(6) 0.087(7) 0.023(6) -0.020(5) 0.002(5)
C16 0.085(9) 0.091(9) 0.171(16) -0.027(10) -0.081(10) 0.008(7)
C17 0.093(9) 0.049(6) 0.180(15) -0.015(7) -0.073(10) 0.022(6)
C18 0.053(5) 0.037(4) 0.072(6) 0.004(4) 0.012(4) 0.011(3)
C19 0.050(5) 0.068(6) 0.093(8) 0.007(6) -0.002(5) 0.019(5)
C20 0.079(8) 0.082(8) 0.129(12) -0.021(8) 0.012(8) 0.031(7)
C21 0.131(15) 0.088(11) 0.192(19) -0.064(12) 0.026(14) 0.023(10)
C22 0.092(10) 0.087(9) 0.143(13) -0.057(9) 0.009(9) 0.005(8)
C23 0.074(7) 0.061(6) 0.116(10) -0.022(6) 0.002(7) 0.014(5)
C24 0.046(4) 0.052(5) 0.061(5) 0.022(4) 0.006(4) 0.002(4)
C25 0.037(4) 0.077(6) 0.061(6) 0.018(5) -0.004(4) 0.003(4)
C26 0.071(7) 0.117(11) 0.074(8) 0.022(7) -0.008(6) 0.004(7)
C27 0.073(8) 0.155(15) 0.095(11) 0.055(11) 0.005(7) -0.005(9)
C28 0.097(9) 0.068(7) 0.102(10) 0.032(7) 0.006(7) -0.030(6)
C29 0.083(7) 0.055(5) 0.075(7) 0.008(5) 0.002(6) -0.003(5)
C30 0.078(12) 0.23(3) 0.18(2) -0.11(2) 0.008(12) 0.009(14)
C31 0.20(2) 0.070(9) 0.091(10) -0.014(7) 0.038(12) 0.003(11)
F1 0.184(15) 0.164(13) 0.41(3) -0.009(17) -0.090(18) -0.021(12)
F2 0.234(17) 0.31(2) 0.161(13) 0.085(14) -0.042(12) 0.026(15)
F3 0.138(12) 0.41(3) 0.213(17) -0.068(18) 0.004(11) 0.035(16)
O2 0.156(11) 0.082(7) 0.103(8) -0.010(5) -0.026(8) 0.007(7)
O3 0.166(13) 0.115(10) 0.227(16) -0.063(10) 0.067(12) -0.023(9)
C1S 0.22(4) 0.16(3) 0.49(7) 0.03(4) 0.16(4) -0.05(3)
O1S 0.097(7) 0.081(6) 0.166(11) -0.009(7) -0.001(7) -0.016(5)
O2S 0.183(19) 0.49(5) 0.34(3) -0.11(3) -0.13(2) 0.17(3)
O3S 0.51(7) 0.23(4) 0.87(12) -0.09(5) 0.23(7) -0.06(4)
O4S 0.24(3) 0.29(4) 0.53(6) 0.12(3) -0.02(3) -0.11(3)

loop_
_atom_type_symbol
_atom_type_description
_atom_type_scat_dispersion_real
_atom_type_scat_dispersion_imag
_atom_type_scat_source
C C 0.0033 0.0016 'International Tables Vol C Tables 4.2.6.8 and 6.1.1.4'
H H 0.0000 0.0000 'International Tables Vol C Tables 4.2.6.8 and 6.1.1.4'
N N 0.0061 0.0033 'International Tables Vol C Tables 4.2.6.8 and 6.1.1.4'
S S 0.1246 0.1234 'International Tables Vol C Tables 4.2.6.8 and 6.1.1.4'
Au Au -2.0133 8.8022 'International Tables Vol C Tables 4.2.6.8 and 6.1.1.4'
O O 0.0106 0.0060 'International Tables Vol C Tables 4.2.6.8 and 6.1.1.4'
P P 0.1023 0.0942 'International Tables Vol C Tables 4.2.6.8 and 6.1.1.4'
F F 0.0171 0.0103 'International Tables Vol C Tables 4.2.6.8 and 6.1.1.4'

loop_
_geom_angle_atom_site_label_1
_geom_angle_atom_site_label_2
_geom_angle_atom_site_label_3
_geom_angle
_geom_angle_site_symmetry_3
N1 Au1 P2 171.52(19) .
N1 Au1 Au2 87.01(18) .
P2 Au1 Au2 93.46(5) .
N1 Au1 Au2 80.49(17) 3_655
P2 Au1 Au2 106.92(6) 3_655
Au2 Au1 Au2 114.290(14) 3_655
P1 Au2 S1 174.09(8) .
P1 Au2 Au1 91.34(5) .
S1 Au2 Au1 88.59(5) .
P1 Au2 Au1 106.45(6) 8_464
S1 Au2 Au1 79.06(5) 8_464
Au1 Au2 Au1 110.737(13) 8_464
C1 S1 Au2 109.1(3) .
C12 P1 C5 105.3(4) .
C12 P1 C6 104.6(4) .
C5 P1 C6 106.4(4) .
C12 P1 Au2 118.5(3) .
C5 P1 Au2 110.5(3) .
C6 P1 Au2 110.7(3) .
C18 P2 C24 106.5(4) .
C18 P2 C5 103.7(4) .
C24 P2 C5 106.4(4) .
C18 P2 Au1 111.2(3) .
C24 P2 Au1 116.4(3) .
C5 P2 Au1 111.7(3) .
C1 N1 C4 120.2(7) .
C1 N1 Au1 127.9(5) .
C4 N1 Au1 111.8(6) .
C1 N2 C2 120.5(8) .
N1 C1 N2 120.5(7) .
N1 C1 S1 125.9(6) .
N2 C1 S1 113.5(6) .
C3 C2 N2 121.8(9) .
C2 C3 C4 118.5(8) .
O1 C4 N1 117.4(8) .
O1 C4 C3 124.2(8) .
N1 C4 C3 118.3(8) .
P1 C5 P2 115.0(5) .
C7 C6 C11 121.9(10) .
C7 C6 P1 119.0(8) .
C11 C6 P1 119.0(8) .
C6 C7 C8 119.4(13) .
C7 C8 C9 118.1(14) .
C10 C9 C8 122.0(13) .
C9 C10 C11 120.0(14) .
C6 C11 C10 118.5(12) .
C13 C12 C17 118.2(8) .
C13 C12 P1 118.4(7) .
C17 C12 P1 122.9(7) .
C12 C13 C14 120.4(9) .
C15 C14 C13 120.3(9) .
C14 C15 C16 119.6(9) .
C15 C16 C17 121.3(12) .
C16 C17 C12 119.7(10) .
C23 C18 C19 121.0(10) .
C23 C18 P2 120.9(7) .
C19 C18 P2 118.1(8) .
C18 C19 C20 120.3(11) .
C21 C20 C19 117.2(12) .
C20 C21 C22 123.2(14) .
C21 C22 C23 118.2(14) .
C18 C23 C22 119.6(11) .
C29 C24 C25 119.5(9) .
C29 C24 P2 122.0(8) .
C25 C24 P2 118.6(7) .
C26 C25 C24 121.5(11) .
C25 C26 C27 118.5(14) .
C28 C27 C26 118.9(12) .
C27 C28 C29 121.4(12) .
C24 C29 C28 120.2(11) .
F1 C30 F3 103(2) .
F1 C30 F2 111(2) .
F3 C30 F2 104(2) .
F1 C30 C31 116(2) 8_464
F3 C30 C31 111.2(17) 8_464
F2 C30 C31 110.8(18) 8_464
O2 C31 O3 132.4(16) .
O2 C31 C30 109.1(17) 3_655
O3 C31 C30 118.4(19) 3_655

loop_
_geom_bond_atom_site_label_1
_geom_bond_atom_site_label_2
_geom_bond_distance
_geom_bond_site_symmetry_2
Au1 N1 2.078(7) .
Au1 P2 2.235(2) .
Au1 Au2 2.8797(4) .
Au1 Au2 3.3321(5) 3_655
Au2 P1 2.279(2) .
Au2 S1 2.319(2) .
Au2 Au1 3.3321(5) 8_464
O1 C4 1.252(12) .
S1 C1 1.730(8) .
P1 C12 1.812(8) .
P1 C5 1.811(8) .
P1 C6 1.820(10) .
P2 C18 1.810(9) .
P2 C24 1.823(8) .
P2 C5 1.836(8) .
N1 C1 1.348(11) .
N1 C4 1.392(10) .
N2 C1 1.354(11) .
N2 C2 1.373(12) .
C2 C3 1.323(15) .
C3 C4 1.441(14) .
C6 C7 1.375(15) .
C6 C11 1.392(14) .
C7 C8 1.392(17) .
C8 C9 1.42(3) .
C9 C10 1.33(2) .
C10 C11 1.407(16) .
C12 C13 1.361(12) .
C12 C17 1.390(14) .
C13 C14 1.408(12) .
C14 C15 1.346(15) .
C15 C16 1.347(17) .
C16 C17 1.382(16) .
C18 C23 1.356(15) .
C18 C19 1.395(13) .
C19 C20 1.384(16) .
C20 C21 1.38(2) .
C21 C22 1.36(2) .
C22 C23 1.409(16) .
C24 C29 1.366(13) .
C24 C25 1.366(14) .
C25 C26 1.362(15) .
C26 C27 1.41(2) .
C27 C28 1.36(2) .
C28 C29 1.353(16) .
C30 F1 1.33(2) .
C30 F3 1.307(15) .
C30 F2 1.372(17) .
C30 C31 1.48(2) 8_464
C31 O2 1.254(16) .
C31 O3 1.26(2) .
C31 C30 1.48(2) 3_655
C1S O1S 1.494(19) .
